data_4109332
loop_
_publ_author_name
'Yu-Bin Dong'
'Peng Wang'
'Jian-Ping Ma'
'Xia-Xia Zhao'
'Hai-Ying Wang'
'Bo Tang'
'Ru-Qi Huang'

_publ_section_title
;
 Coordination-Driven Nanosized Lanthanide "Molecular Lantern" with Tunable
 Luminescent Properties
;
_journal_name_full 'Journal of the American Chemical Society'
_journal_page_first 4872
_journal_page_last 4873
_journal_paper_doi 10.1021/ja070058e
_journal_volume 129
_journal_year 2007
_chemical_formula_sum 'C64 H64 Cl La3 N16 O28'
_chemical_formula_weight 1957.49
_chemical_name_systematic
; 
 ? 
;
_space_group_IT_number 87
_symmetry_cell_setting tetragonal
_symmetry_space_group_name_Hall '-I 4'
_symmetry_space_group_name_H-M 'I 4/m'
_atom_sites_solution_hydrogens geom
_atom_sites_solution_primary direct
_atom_sites_solution_secondary difmap
_audit_creation_method SHELXL-97
_cell_angle_alpha 90.00
_cell_angle_beta 90.00
_cell_angle_gamma 90.00
_cell_formula_units_Z 2
_cell_length_a 11.4046(9)
_cell_length_b 11.4046(9)
_cell_length_c 27.538(4)
_cell_measurement_reflns_used 2841
_cell_measurement_temperature 298(2)
_cell_measurement_theta_max 25.047
_cell_measurement_theta_min 2.525
_cell_volume 3581.7(7)
_computing_cell_refinement 'Bruker SMART'
_computing_data_collection 'Bruker SMART'
_computing_data_reduction 'Bruker SAINT'
_computing_molecular_graphics 'Bruker SHELXTL'
_computing_publication_material 'Bruker SHELXTL'
_computing_structure_refinement 'SHELXL-97 (Sheldrick, 1997)'
_computing_structure_solution 'SHELXS-97 (Sheldrick, 1990)'
_diffrn_ambient_temperature 298(2)
_diffrn_measured_fraction_theta_full 0.998
_diffrn_measured_fraction_theta_max 0.998
_diffrn_measurement_device_type 'CCD area detector'
_diffrn_measurement_method 'phi and omega scans'
_diffrn_radiation_monochromator graphite
_diffrn_radiation_source 'fine-focus sealed tube'
_diffrn_radiation_type MoK\a
_diffrn_radiation_wavelength 0.71073
_diffrn_reflns_av_R_equivalents 0.0420
_diffrn_reflns_av_sigmaI/netI 0.0301
_diffrn_reflns_limit_h_max 13
_diffrn_reflns_limit_h_min -9
_diffrn_reflns_limit_k_max 13
_diffrn_reflns_limit_k_min -13
_diffrn_reflns_limit_l_max 32
_diffrn_reflns_limit_l_min -32
_diffrn_reflns_number 9457
_diffrn_reflns_theta_full 25.10
_diffrn_reflns_theta_max 25.10
_diffrn_reflns_theta_min 1.93
_exptl_absorpt_coefficient_mu 1.892
_exptl_absorpt_correction_T_max 0.8950
_exptl_absorpt_correction_T_min 0.5656
_exptl_absorpt_correction_type multi-scan
_exptl_absorpt_process_details sadabs
_exptl_crystal_colour colourless
_exptl_crystal_density_diffrn 1.815
_exptl_crystal_description block
_exptl_crystal_F_000 1944
_exptl_crystal_size_max 0.34
_exptl_crystal_size_mid 0.07
_exptl_crystal_size_min 0.06
_refine_diff_density_max 0.671
_refine_diff_density_min -1.580
_refine_diff_density_rms 0.086
_refine_ls_extinction_method none
_refine_ls_goodness_of_fit_ref 1.068
_refine_ls_hydrogen_treatment constr
_refine_ls_matrix_type full
_refine_ls_number_parameters 133
_refine_ls_number_reflns 1638
_refine_ls_number_restraints 6
_refine_ls_restrained_S_all 1.074
_refine_ls_R_factor_all 0.0335
_refine_ls_R_factor_gt 0.0297
_refine_ls_shift/su_max 0.000
_refine_ls_shift/su_mean 0.000
_refine_ls_structure_factor_coef Fsqd
_refine_ls_weighting_details 'calc w=1/[\s^2^(Fo^2^)+(0.0307P)^2^+9.5582P] where P=(Fo^2^+2Fc^2^)/3'
_refine_ls_weighting_scheme calc
_refine_ls_wR_factor_gt 0.0666
_refine_ls_wR_factor_ref 0.0683
_reflns_number_gt 1511
_reflns_number_total 1638
_reflns_threshold_expression >2sigma(I)
_cod_data_source_file ja070058esi20070309_125454.cif
_cod_data_source_block 1
_cod_database_code 4109332

loop_
_symmetry_equiv_pos_as_xyz
'x, y, z'
'-x, -y, z'
'-y, x, z'
'y, -x, z'
'x+1/2, y+1/2, z+1/2'
'-x+1/2, -y+1/2, z+1/2'
'-y+1/2, x+1/2, z+1/2'
'y+1/2, -x+1/2, z+1/2'
'-x, -y, -z'
'x, y, -z'
'y, -x, -z'
'-y, x, -z'
'-x+1/2, -y+1/2, -z+1/2'
'x+1/2, y+1/2, -z+1/2'
'y+1/2, -x+1/2, -z+1/2'
'-y+1/2, x+1/2, -z+1/2'

loop_
_atom_site_label
_atom_site_type_symbol
_atom_site_fract_x
_atom_site_fract_y
_atom_site_fract_z
_atom_site_U_iso_or_equiv
_atom_site_adp_type
_atom_site_occupancy
_atom_site_symmetry_multiplicity
_atom_site_calc_flag
_atom_site_refinement_flags
Cl1 Cl 0.0000 0.0000 0.5000 0.0707(11) Uani 1 8 d S
O5 O 1.0000 1.0000 0.6148(4) 0.164(5) Uiso 1 4 d SD
La2 La 1.0000 0.0000 0.799485(13) 0.01929(14) Uani 1 4 d S
La1 La 0.0000 0.0000 1.0000 0.01736(15) Uani 1 8 d S
O4 O 0.1576(2) 0.0873(2) 0.94757(8) 0.0326(6) Uani 1 1 d D
O3 O 1.0000 0.0000 0.7094(3) 0.128(4) Uani 1 4 d S
H3W H 0.9565 -0.0520 0.6995 0.050 Uiso 0.50 1 d PR
O1 O 0.8612(2) 0.1162(2) 0.85471(8) 0.0291(6) Uani 1 1 d .
O2 O 0.7900(2) 0.0731(3) 0.78295(9) 0.0397(7) Uani 1 1 d .
C7 C 0.6306(3) 0.1393(3) 0.89211(12) 0.0245(8) Uani 1 1 d .
H7 H 0.6900 0.1223 0.9142 0.029 Uiso 1 1 calc R
C6 C 0.6550(3) 0.1398(3) 0.84308(12) 0.0255(8) Uani 1 1 d .
C8 C 0.7752(3) 0.1081(3) 0.82562(12) 0.0256(8) Uani 1 1 d .
N2 N 0.5515(3) 0.1814(3) 1.0000 0.0219(9) Uani 1 2 d S
N3 N 0.6551(4) 0.2479(4) 1.0000 0.0411(12) Uani 1 2 d S
C2 C 0.5185(3) 0.1639(3) 0.90895(12) 0.0259(8) Uani 1 1 d .
C1 C 0.4860(3) 0.1529(3) 0.96026(12) 0.0217(7) Uani 1 1 d .
C5 C 0.5670(4) 0.1661(4) 0.81027(14) 0.0399(10) Uani 1 1 d .
H5 H 0.5830 0.1665 0.7771 0.048 Uiso 1 1 calc R
C3 C 0.4311(3) 0.1904(4) 0.87551(14) 0.0397(10) Uani 1 1 d .
H3 H 0.3557 0.2072 0.8863 0.048 Uiso 1 1 calc R
C4 C 0.4553(4) 0.1920(4) 0.82666(15) 0.0488(12) Uani 1 1 d .
H4 H 0.3965 0.2104 0.8046 0.059 Uiso 1 1 calc R
N1 N 0.3865(2) 0.1077(2) 0.97488(9) 0.0257(7) Uani 1 1 d .
H4B H 0.1470 0.1043 0.9180 0.050 Uiso 1 1 d RD
H4A H 0.2266 0.0917 0.9587 0.050 Uiso 1 1 d RD
H3B H 0.7203 0.2113 1.0000 0.075 Uiso 1 2 d SR
H3A H 0.6442 0.3340 0.9938 0.075 Uiso 0.50 1 d PR
H5B H 1.0361 1.0359 0.5918 0.075 Uiso 0.25 1 d PRD
H5A H 0.9442 0.9499 0.6118 0.075 Uiso 0.25 1 d PRD

loop_
_atom_site_aniso_label
_atom_site_aniso_U_11
_atom_site_aniso_U_22
_atom_site_aniso_U_33
_atom_site_aniso_U_23
_atom_site_aniso_U_13
_atom_site_aniso_U_12
Cl1 0.0596(14) 0.0596(14) 0.093(3) 0.000 0.000 0.000
La2 0.02149(17) 0.02149(17) 0.0149(2) 0.000 0.000 0.000
La1 0.01633(19) 0.01633(19) 0.0194(3) 0.000 0.000 0.000
O4 0.0233(13) 0.0531(17) 0.0213(13) 0.0110(12) -0.0044(10) -0.0105(12)
O3 0.175(7) 0.175(7) 0.034(5) 0.000 0.000 0.000
O1 0.0250(13) 0.0402(15) 0.0222(13) -0.0081(11) -0.0021(10) 0.0039(11)
O2 0.0316(15) 0.068(2) 0.0197(14) -0.0102(13) -0.0014(11) 0.0116(13)
C7 0.0228(19) 0.0297(19) 0.0211(18) 0.0007(15) -0.0025(14) 0.0040(15)
C6 0.0248(19) 0.028(2) 0.0234(18) -0.0002(15) -0.0011(14) 0.0012(15)
C8 0.027(2) 0.029(2) 0.0209(18) 0.0018(15) -0.0004(15) 0.0043(15)
N2 0.016(2) 0.028(2) 0.022(2) 0.000 0.000 0.0007(16)
N3 0.022(2) 0.043(3) 0.058(3) 0.000 0.000 -0.011(2)
C2 0.0246(19) 0.031(2) 0.0221(18) 0.0021(15) -0.0015(14) 0.0011(15)
C1 0.0180(17) 0.0257(18) 0.0214(17) 0.0014(14) -0.0007(13) 0.0057(14)
C5 0.034(2) 0.064(3) 0.0217(19) 0.0068(19) -0.0012(17) 0.009(2)
C3 0.021(2) 0.067(3) 0.031(2) 0.009(2) 0.0016(16) 0.0101(19)
C4 0.032(2) 0.086(4) 0.029(2) 0.014(2) -0.0048(18) 0.017(2)
N1 0.0190(15) 0.0356(18) 0.0223(15) 0.0005(13) -0.0008(12) 0.0002(13)

loop_
_atom_type_symbol
_atom_type_description
_atom_type_scat_dispersion_real
_atom_type_scat_dispersion_imag
_atom_type_scat_source
C C 0.0033 0.0016 'International Tables Vol C Tables 4.2.6.8 and 6.1.1.4'
H H 0.0000 0.0000 'International Tables Vol C Tables 4.2.6.8 and 6.1.1.4'
N N 0.0061 0.0033 'International Tables Vol C Tables 4.2.6.8 and 6.1.1.4'
O O 0.0106 0.0060 'International Tables Vol C Tables 4.2.6.8 and 6.1.1.4'
La La -0.2871 2.4523 'International Tables Vol C Tables 4.2.6.8 and 6.1.1.4'
Cl Cl 0.1484 0.1585 'International Tables Vol C Tables 4.2.6.8 and 6.1.1.4'

loop_
_geom_angle_atom_site_label_1
_geom_angle_atom_site_label_2
_geom_angle_atom_site_label_3
_geom_angle
_geom_angle_site_symmetry_1
_geom_angle_site_symmetry_3
H5B O5 H5A 127.0 . .
O3 La2 O1 126.38(5) . 4_665
O3 La2 O1 126.38(5) . 3_645
O1 La2 O1 107.24(11) 4_665 3_645
O3 La2 O1 126.38(5) . 2_755
O1 La2 O1 69.40(6) 4_665 2_755
O1 La2 O1 69.40(6) 3_645 2_755
O3 La2 O1 126.38(5) . .
O1 La2 O1 69.40(6) 4_665 .
O1 La2 O1 69.40(6) 3_645 .
O1 La2 O1 107.24(11) 2_755 .
O3 La2 O2 79.82(6) . 3_645
O1 La2 O2 147.76(8) 4_665 3_645
O1 La2 O2 50.50(8) 3_645 3_645
O1 La2 O2 79.86(9) 2_755 3_645
O1 La2 O2 112.69(8) . 3_645
O3 La2 O2 79.82(6) . 4_665
O1 La2 O2 50.50(8) 4_665 4_665
O1 La2 O2 147.76(8) 3_645 4_665
O1 La2 O2 112.69(8) 2_755 4_665
O1 La2 O2 79.86(9) . 4_665
O2 La2 O2 159.64(11) 3_645 4_665
O3 La2 O2 79.82(6) . .
O1 La2 O2 112.69(8) 4_665 .
O1 La2 O2 79.86(9) 3_645 .
O1 La2 O2 147.76(8) 2_755 .
O1 La2 O2 50.50(8) . .
O2 La2 O2 88.209(19) 3_645 .
O2 La2 O2 88.209(19) 4_665 .
O3 La2 O2 79.82(6) . 2_755
O1 La2 O2 79.86(9) 4_665 2_755
O1 La2 O2 112.69(8) 3_645 2_755
O1 La2 O2 50.50(8) 2_755 2_755
O1 La2 O2 147.76(8) . 2_755
O2 La2 O2 88.209(19) 3_645 2_755
O2 La2 O2 88.209(19) 4_665 2_755
O2 La2 O2 159.64(11) . 2_755
O3 La2 C8 104.20(7) . 4_665
O1 La2 C8 25.59(8) 4_665 4_665
O1 La2 C8 127.66(9) 3_645 4_665
O1 La2 C8 92.68(9) 2_755 4_665
O1 La2 C8 70.26(9) . 4_665
O2 La2 C8 172.49(10) 3_645 4_665
O2 La2 C8 25.22(9) 4_665 4_665
O2 La2 C8 98.71(10) . 4_665
O2 La2 C8 86.29(10) 2_755 4_665
O3 La2 C8 104.20(7) . 3_645
O1 La2 C8 127.66(9) 4_665 3_645
O1 La2 C8 25.59(8) 3_645 3_645
O1 La2 C8 70.26(9) 2_755 3_645
O1 La2 C8 92.68(9) . 3_645
O2 La2 C8 25.22(9) 3_645 3_645
O2 La2 C8 172.49(10) 4_665 3_645
O2 La2 C8 86.29(10) . 3_645
O2 La2 C8 98.71(10) 2_755 3_645
C8 La2 C8 151.61(13) 4_665 3_645
O3 La2 C8 104.20(7) . 2_755
O1 La2 C8 70.26(9) 4_665 2_755
O1 La2 C8 92.68(9) 3_645 2_755
O1 La2 C8 25.59(8) 2_755 2_755
O1 La2 C8 127.66(9) . 2_755
O2 La2 C8 86.29(10) 3_645 2_755
O2 La2 C8 98.71(10) 4_665 2_755
O2 La2 C8 172.49(10) . 2_755
O2 La2 C8 25.22(9) 2_755 2_755
C8 La2 C8 86.55(3) 4_665 2_755
C8 La2 C8 86.55(3) 3_645 2_755
O4 La1 O4 180.0 10_557 2
O4 La1 O4 70.69(5) 10_557 12_557
O4 La1 O4 109.31(5) 2 12_557
O4 La1 O4 109.31(5) 10_557 4
O4 La1 O4 70.69(5) 2 4
O4 La1 O4 180.000(1) 12_557 4
O4 La1 O4 109.79(11) 10_557 9_557
O4 La1 O4 70.21(11) 2 9_557
O4 La1 O4 70.69(5) 12_557 9_557
O4 La1 O4 109.31(5) 4 9_557
O4 La1 O4 70.21(11) 10_557 .
O4 La1 O4 109.79(11) 2 .
O4 La1 O4 109.31(5) 12_557 .
O4 La1 O4 70.69(5) 4 .
O4 La1 O4 180.0 9_557 .
O4 La1 O4 109.31(5) 10_557 3
O4 La1 O4 70.69(5) 2 3
O4 La1 O4 70.21(11) 12_557 3
O4 La1 O4 109.79(10) 4 3
O4 La1 O4 109.31(5) 9_557 3
O4 La1 O4 70.69(5) . 3
O4 La1 O4 70.69(5) 10_557 11_557
O4 La1 O4 109.31(5) 2 11_557
O4 La1 O4 109.79(10) 12_557 11_557
O4 La1 O4 70.21(11) 4 11_557
O4 La1 O4 70.69(5) 9_557 11_557
O4 La1 O4 109.31(5) . 11_557
O4 La1 O4 180.000(1) 3 11_557
La1 O4 H4B 122.9 . .
La1 O4 H4A 118.8 . .
H4B O4 H4A 117.8 . .
La2 O3 H3W 109.5 . .
C8 O1 La2 93.7(2) . .
C8 O2 La2 93.6(2) . .
C6 C7 C2 120.8(3) . .
C6 C7 H7 119.6 . .
C2 C7 H7 119.6 . .
C7 C6 C5 119.6(3) . .
C7 C6 C8 119.9(3) . .
C5 C6 C8 120.5(3) . .
O2 C8 O1 120.7(3) . .
O2 C8 C6 120.1(3) . .
O1 C8 C6 119.2(3) . .
O2 C8 La2 61.20(18) . .
O1 C8 La2 60.68(17) . .
C6 C8 La2 168.6(2) . .
C1 N2 C1 106.6(4) . 10_557
C1 N2 N3 126.2(2) . .
C1 N2 N3 126.2(2) 10_557 .
N2 N3 H3B 118.0 . .
N2 N3 H3A 115.1 . .
H3B N3 H3A 125.9 . .
C7 C2 C3 118.9(3) . .
C7 C2 C1 122.5(3) . .
C3 C2 C1 118.4(3) . .
N1 C1 N2 108.8(3) . .
N1 C1 C2 123.3(3) . .
N2 C1 C2 127.9(3) . .
C4 C5 C6 120.1(4) . .
C4 C5 H5 120.0 . .
C6 C5 H5 120.0 . .
C4 C3 C2 120.5(4) . .
C4 C3 H3 119.7 . .
C2 C3 H3 119.7 . .
C3 C4 C5 120.1(4) . .
C3 C4 H4 119.9 . .
C5 C4 H4 119.9 . .
C1 N1 N1 107.90(18) . 10_557

loop_
_geom_bond_atom_site_label_1
_geom_bond_atom_site_label_2
_geom_bond_distance
_geom_bond_site_symmetry_2
O5 H5B 0.8590 .
O5 H5A 0.8593 .
La2 O3 2.480(8) .
La2 O1 2.564(2) 4_665
La2 O1 2.564(2) 3_645
La2 O1 2.564(2) 2_755
La2 O1 2.564(2) .
La2 O2 2.577(3) 3_645
La2 O2 2.577(3) 4_665
La2 O2 2.577(3) .
La2 O2 2.577(3) 2_755
La2 C8 2.935(4) 4_665
La2 C8 2.935(4) 3_645
La2 C8 2.935(3) 2_755
La1 O4 2.511(2) 10_557
La1 O4 2.511(2) 2
La1 O4 2.511(2) 12_557
La1 O4 2.511(2) 4
La1 O4 2.511(2) 9_557
La1 O4 2.511(2) .
La1 O4 2.511(2) 3
La1 O4 2.511(2) 11_557
O4 H4B 0.8462 .
O4 H4A 0.8464 .
O3 H3W 0.8200 .
O1 C8 1.270(4) .
O2 C8 1.253(4) .
C7 C6 1.378(5) .
C7 C2 1.389(5) .
C7 H7 0.9300 .
C6 C5 1.383(5) .
C6 C8 1.497(5) .
N2 C1 1.365(4) .
N2 C1 1.365(4) 10_557
N2 N3 1.403(6) .
N3 H3B 0.8534 .
N3 H3A 1.0035 .
C2 C3 1.390(5) .
C2 C1 1.466(5) .
C1 N1 1.310(4) .
C5 C4 1.383(6) .
C5 H5 0.9300 .
C3 C4 1.373(5) .
C3 H3 0.9300 .
C4 H4 0.9300 .
N1 N1 1.383(5) 10_557

loop_
_geom_hbond_atom_site_label_D
_geom_hbond_atom_site_label_H
_geom_hbond_atom_site_label_A
_geom_hbond_distance_DH
_geom_hbond_distance_HA
_geom_hbond_distance_DA
_geom_hbond_angle_DHA
_geom_hbond_site_symmetry_A
O5 H5B Cl1 0.86 2.59 3.161(10) 124.5 1_665
N3 H3A Cl1 1.00 2.51 3.375(5) 143.7 5
O4 H4A N1 0.85 2.59 3.381(3) 156.2 10_557
O4 H4A N1 0.85 1.89 2.727(3) 172.2 .

loop_
_geom_torsion_atom_site_label_1
_geom_torsion_atom_site_label_2
_geom_torsion_atom_site_label_3
_geom_torsion_atom_site_label_4
_geom_torsion
_geom_torsion_site_symmetry_1
_geom_torsion_site_symmetry_4
O3 La2 O1 C8 33.6(2) . .
O1 La2 O1 C8 154.2(2) 4_665 .
O1 La2 O1 C8 -87.1(2) 3_645 .
O1 La2 O1 C8 -146.4(2) 2_755 .
O2 La2 O1 C8 -60.4(2) 3_645 .
O2 La2 O1 C8 102.8(2) 4_665 .
O2 La2 O1 C8 6.7(2) . .
O2 La2 O1 C8 172.7(2) 2_755 .
C8 La2 O1 C8 127.0(2) 4_665 .
C8 La2 O1 C8 -76.28(16) 3_645 .
C8 La2 O1 C8 -163.99(13) 2_755 .
O3 La2 O2 C8 -165.1(2) . .
O1 La2 O2 C8 -39.8(2) 4_665 .
O1 La2 O2 C8 64.8(2) 3_645 .
O1 La2 O2 C8 47.3(3) 2_755 .
O1 La2 O2 C8 -6.8(2) . .
O2 La2 O2 C8 115.0(2) 3_645 .
O2 La2 O2 C8 -85.1(2) 4_665 .
O2 La2 O2 C8 -165.1(2) 2_755 .
C8 La2 O2 C8 -62.1(2) 4_665 .
C8 La2 O2 C8 89.8(2) 3_645 .
C8 La2 O2 C8 72.0(8) 2_755 .
C2 C7 C6 C5 0.6(6) . .
C2 C7 C6 C8 -177.5(3) . .
La2 O2 C8 O1 12.3(4) . .
La2 O2 C8 C6 -166.9(3) . .
La2 O1 C8 O2 -12.4(4) . .
La2 O1 C8 C6 166.9(3) . .
C7 C6 C8 O2 157.9(4) . .
C5 C6 C8 O2 -20.2(6) . .
C7 C6 C8 O1 -21.4(5) . .
C5 C6 C8 O1 160.5(4) . .
C7 C6 C8 La2 64.6(13) . .
C5 C6 C8 La2 -113.5(12) . .
O3 La2 C8 O2 15.2(2) . .
O1 La2 C8 O2 143.8(2) 4_665 .
O1 La2 C8 O2 -108.8(2) 3_645 .
O1 La2 C8 O2 -150.3(2) 2_755 .
O1 La2 C8 O2 167.8(4) . .
O2 La2 C8 O2 -66.5(2) 3_645 .
O2 La2 C8 O2 93.7(2) 4_665 .
O2 La2 C8 O2 136.7(6) 2_755 .
C8 La2 C8 O2 118.9(2) 4_665 .
C8 La2 C8 O2 -88.6(2) 3_645 .
C8 La2 C8 O2 -164.8(2) 2_755 .
O3 La2 C8 O1 -152.67(18) . .
O1 La2 C8 O1 -24.03(19) 4_665 .
O1 La2 C8 O1 83.3(2) 3_645 .
O1 La2 C8 O1 41.8(3) 2_755 .
O2 La2 C8 O1 125.7(2) 3_645 .
O2 La2 C8 O1 -74.2(2) 4_665 .
O2 La2 C8 O1 -167.8(4) . .
O2 La2 C8 O1 -31.1(8) 2_755 .
C8 La2 C8 O1 -48.9(2) 4_665 .
C8 La2 C8 O1 103.55(17) 3_645 .
C8 La2 C8 O1 27.33(18) 2_755 .
O3 La2 C8 C6 114.9(12) . .
O1 La2 C8 C6 -116.5(12) 4_665 .
O1 La2 C8 C6 -9.1(12) 3_645 .
O1 La2 C8 C6 -50.6(12) 2_755 .
O1 La2 C8 C6 -92.5(12) . .
O2 La2 C8 C6 33.2(12) 3_645 .
O2 La2 C8 C6 -166.6(12) 4_665 .
O2 La2 C8 C6 99.7(13) . .
O2 La2 C8 C6 -123.6(12) 2_755 .
C8 La2 C8 C6 -141.4(12) 4_665 .
C8 La2 C8 C6 11.1(13) 3_645 .
C8 La2 C8 C6 -65.1(12) 2_755 .
C6 C7 C2 C3 -0.7(6) . .
C6 C7 C2 C1 173.7(3) . .
C1 N2 C1 N1 -0.9(5) 10_557 .
N3 N2 C1 N1 -169.5(4) . .
C1 N2 C1 C2 -178.4(2) 10_557 .
N3 N2 C1 C2 13.0(7) . .
C7 C2 C1 N1 -138.3(4) . .
C3 C2 C1 N1 36.2(5) . .
C7 C2 C1 N2 38.9(6) . .
C3 C2 C1 N2 -146.6(4) . .
C7 C6 C5 C4 0.1(6) . .
C8 C6 C5 C4 178.1(4) . .
C7 C2 C3 C4 0.1(6) . .
C1 C2 C3 C4 -174.5(4) . .
C2 C3 C4 C5 0.6(7) . .
C6 C5 C4 C3 -0.6(7) . .
N2 C1 N1 N1 0.5(3) . 10_557
C2 C1 N1 N1 178.2(3) . 10_557
